data_2107337
loop_
_publ_author_name
'Kato, K.'

_publ_section_title
;
 Structure refinement of h-Nb2 O5
;
_journal_name_full 'Acta Crystallographica B (24,1968-38,1982)'
_journal_page_first 764
_journal_page_last 767
_journal_volume 32
_journal_year 1976
_chemical_formula_sum 'Nb2 O5'
_space_group_IT_number 10
_symmetry_space_group_name_Hall '-P 2y'
_symmetry_space_group_name_H-M 'P 1 2/m 1'
_cell_angle_alpha 90
_cell_angle_beta 119.8
_cell_angle_gamma 90
_cell_formula_units_Z 14
_cell_length_a 21.153
_cell_length_b 3.8233
_cell_length_c 19.356
_cell_volume 1358.402
_citation_journal_id_ASTM ACBCAR
_cod_data_source_file Kato_ACBCAR_1976_1080.cif
_cod_data_source_block Nb2O5
_cod_database_code 2107337

loop_
_symmetry_equiv_pos_as_xyz
x,y,z
-x,y,-z
-x,-y,-z
x,-y,z

loop_
_atom_site_label
_atom_site_type_symbol
_atom_site_fract_x
_atom_site_fract_y
_atom_site_fract_z
_atom_site_occupancy
_atom_site_U_iso_or_equiv
Nb8 Nb+5 0.5627 0 0.09346 1 0.0
O1 O-2 0 0.5 0.5 1 0.0
Nb1 Nb+5 0 0.2285 0 0.5 0.0
O13 O-2 0.5344 0 0.2954 1 0.0
O18 O-2 0.8858 0 0.1341 1 0.0
O21 O-2 0.0608 0.5 0.0837 1 0.0
Nb15 Nb+5 0.96461 0.5 0.38928 1 0.0
Nb5 Nb+5 0.30284 0 0.45456 1 0.0
O5 O-2 0.1931 0 0.1067 1 0.0
O25 O-2 0.2764 0.5 0.4504 1 0.0
Nb2 Nb+5 0.5 0 0.5 1 0.0
Nb4 Nb+5 0.23623 0 0.23134 1 0.0
O30 O-2 0.7263 0.5 0.2257 1 0.0
O34 O-2 0.8474 0.5 0.0283 1 0.0
O14 O-2 0.5898 0 0.1959 1 0.0
Nb7 Nb+5 0.43325 0 0.27741 1 0.0
Nb6 Nb+5 0.36087 0 0.04553 1 0.0
Nb10 Nb+5 0.09353 0.5 0.20187 1 0.0
O7 O-2 0.2619 0 0.0139 1 0.0
O35 O-2 0.928 0.5 0.2664 1 0.0
O10 O-2 0.4032 0 0.1497 1 0.0
Nb9 Nb+5 0.62943 0 0.32219 1 0.0
O26 O-2 0.3551 0.5 0.0113 1 0.0
O33 O-2 0.8613 0.5 0.3614 1 0.0
O29 O-2 0.6535 0.5 0.3176 1 0.0
O22 O-2 0.0668 0.5 0.4051 1 0.0
O28 O-2 0.5855 0.5 0.0884 1 0.0
Nb12 Nb+5 0.7033 0.5 0.12414 1 0.0
O2 O-2 0.5 0.5 0.5 1 0.0
O31 O-2 0.7987 0.5 0.4577 1 0.0
Nb13 Nb+5 0.77056 0.5 0.35151 1 0.0
O36 O-2 -0.0029 0.5 0.1762 1 0.0
O23 O-2 0.1327 0.5 0.3122 1 0.0
O32 O-2 0.7917 0.5 0.1318 1 0.0
O11 O-2 0.4624 0 0.3833 1 0.0
O20 O-2 0.9638 0 0.3798 1 0.0
Nb11 Nb+5 0.15921 0.5 0.4241 1 0.0
Nb14 Nb+5 0.89895 0.5 0.16353 1 0.0
O9 O-2 0.3971 0 0.479 1 0.0
O6 O-2 0.2639 0 0.3395 1 0.0
O24 O-2 0.2062 0.5 0.2184 1 0.0
O19 O-2 0.9412 0 0.0303 1 0.0
O27 O-2 0.4275 0.5 0.2616 1 0.0
O3 O-2 0.118 0 0.2012 1 0.0
Nb3 Nb+5 0.1643 0 0.00353 1 0.0
O8 O-2 0.3257 0 0.2417 1 0.0
O16 O-2 0.6707 0 0.0961 1 0.0
O17 O-2 0.7411 0 0.3357 1 0.0
O12 O-2 0.4611 0 0.0382 1 0.0
O4 O-2 0.1867 0 0.4314 1 0.0
O15 O-2 0.6701 0 0.4306 1 0.0
